data_7048399
loop_
_publ_author_name
'Slater-Parry, Mari E'
'Durrant, James P.'
'Howells, Joshua M.'
'Pitak, Mateusz B.'
'Horton, Peter N.'
'Klooster, Wim T.'
'Coles, Simon J.'
'O'Connor, Helen M'
'Brechin, Euan K.'
'Barra, Anne-Laure'
'Jones, Leigh F.'

_publ_section_title
;
 Crowding out: ligand modifications and their structure directing effects
 on brucite-like {M<sub>x</sub>(\m<sub>3</sub>-OH)<sub>y</sub>} (M =
 Co(ii), Ni(ii)) core growth within polymetallic cages.
;
_journal_issue 4
_journal_name_full 'Dalton transactions (Cambridge, England : 2003)'
_journal_page_first 1477
_journal_page_last 1488
_journal_paper_doi 10.1039/c8dt04229b
_journal_volume 48
_journal_year 2019
_chemical_formula_moiety 'C60 H70 N4 O12 Ni4 (N2 O7 H2)'
_chemical_formula_sum 'C60 H72 N6 Ni4 O19'
_chemical_formula_weight 1416.07
_chemical_name_common '[Ni4]'
_chemical_properties_physical Moisture-sensitive
_space_group_crystal_system triclinic
_space_group_IT_number 2
_space_group_name_Hall '-P 1'
_space_group_name_H-M_alt 'P -1'
_symmetry_space_group_name_Hall '-P 1'
_symmetry_space_group_name_H-M 'P -1'
_atom_sites_solution_hydrogens mixed
_audit_creation_method SHELXL-2018/3
_audit_update_record
;
2018-12-12 deposited with the CCDC.
2018-12-20 downloaded from the CCDC.
;
_cell_angle_alpha 93.1290(10)
_cell_angle_beta 105.662(2)
_cell_angle_gamma 105.280(2)
_cell_formula_units_Z 1
_cell_length_a 9.0156(2)
_cell_length_b 12.5137(2)
_cell_length_c 14.5497(2)
_cell_measurement_reflns_used 14425
_cell_measurement_temperature 100.0(2)
_cell_measurement_theta_max 70.3320
_cell_measurement_theta_min 4.5360
_cell_volume 1510.62(5)
_computing_cell_refinement 'crysalispro 1.171.39.9g (rigaku od, 2015)'
_computing_data_collection 'crysalispro 1.171.39.9g (rigaku od, 2015)'
_computing_data_reduction 'crysalispro 1.171.39.9g (rigaku od, 2015)'
_computing_molecular_graphics 'ORTEX - P. McArdle, J.Appl.Cryst.,1995,28,65-65.'
_computing_publication_material 'Oscail - P. McArdle, J.Appl.Cryst.,2017,50,320-326.'
_computing_structure_refinement 'SHELXL-2018/3 (Sheldrick, 2018)'
_computing_structure_solution 'SHELXT - G.M.Sheldrick,Acta Crystallogr.A71(2015)3-8.'
_diffrn_ambient_temperature 100.0(2)
_diffrn_measured_fraction_theta_full 0.997
_diffrn_measured_fraction_theta_max 0.997
_diffrn_measurement_device_type 'xtalab afc11 (rcd3): quarter-chi single'
_diffrn_measurement_method '\w scans'
_diffrn_radiation_type CuK\a
_diffrn_radiation_wavelength 1.54184
_diffrn_reflns_av_R_equivalents 0.0403
_diffrn_reflns_av_unetI/netI 0.0275
_diffrn_reflns_Laue_measured_fraction_full 0.997
_diffrn_reflns_Laue_measured_fraction_max 0.997
_diffrn_reflns_limit_h_max 10
_diffrn_reflns_limit_h_min -10
_diffrn_reflns_limit_k_max 15
_diffrn_reflns_limit_k_min -15
_diffrn_reflns_limit_l_max 17
_diffrn_reflns_limit_l_min -17
_diffrn_reflns_number 28299
_diffrn_reflns_point_group_measured_fraction_full 0.997
_diffrn_reflns_point_group_measured_fraction_max 0.997
_diffrn_reflns_theta_full 67.684
_diffrn_reflns_theta_max 68.241
_diffrn_reflns_theta_min 3.696
_diffrn_source 'fine-focus sealed x-ray tube'
_exptl_absorpt_coefficient_mu 2.072
_exptl_absorpt_correction_T_max 1.00000
_exptl_absorpt_correction_T_min 0.87177
_exptl_absorpt_correction_type multi-scan
_exptl_absorpt_process_details
;
crysalispro 1.171.39.9g (rigaku oxford diffraction, 2015)
empirical absorption correction using spherical harmonics,
 implemented in scale3 abspack scaling algorithm.
;
_exptl_crystal_colour Green
_exptl_crystal_density_diffrn 1.557
_exptl_crystal_description Parallelepiped
_exptl_crystal_F_000 738
_exptl_crystal_preparation 'Magnetic properties'
_exptl_crystal_recrystallization_method 'Re-crystallisation from solvent: MeCN'
_exptl_crystal_size_max 0.50
_exptl_crystal_size_mid 0.40
_exptl_crystal_size_min 0.20
_refine_diff_density_max 0.788
_refine_diff_density_min -0.470
_refine_diff_density_rms 0.064
_refine_ls_extinction_method none
_refine_ls_goodness_of_fit_ref 1.029
_refine_ls_hydrogen_treatment mixed
_refine_ls_matrix_type full
_refine_ls_number_parameters 459
_refine_ls_number_reflns 5493
_refine_ls_number_restraints 18
_refine_ls_restrained_S_all 1.028
_refine_ls_R_factor_all 0.0411
_refine_ls_R_factor_gt 0.0374
_refine_ls_shift/su_max 0.112
_refine_ls_shift/su_mean 0.000
_refine_ls_structure_factor_coef Fsqd
_refine_ls_weighting_details 'w=1/[\s^2^(Fo^2^)+(0.0606P)^2^+1.1091P] where P=(Fo^2^+2Fc^2^)/3'
_refine_ls_weighting_scheme calc
_refine_ls_wR_factor_gt 0.1010
_refine_ls_wR_factor_ref 0.1036
_reflns_Friedel_coverage 0.000
_reflns_number_gt 5011
_reflns_number_total 5493
_reflns_threshold_expression 'I > 2\s(I)'
_cod_data_source_file c8dt04229b2.cif
_cod_data_source_block msp11a
_cod_depositor_comments 'Adding full bibliography for 7048397--7048403.cif.'
_cod_database_code 7048399
_shelx_shelxl_version_number 2018/3
_shelx_space_group_comment
;
The symmetry employed for this shelxl refinement is uniquely defined
by the following loop, which should always be used as a source of
symmetry information in preference to the above space-group names.
They are only intended as comments.
;

loop_
_space_group_symop_operation_xyz
'x, y, z'
'-x, -y, -z'

loop_
_atom_site_label
_atom_site_type_symbol
_atom_site_fract_x
_atom_site_fract_y
_atom_site_fract_z
_atom_site_U_iso_or_equiv
_atom_site_adp_type
_atom_site_occupancy
_atom_site_site_symmetry_order
_atom_site_calc_flag
_atom_site_refinement_flags_posn
_atom_site_refinement_flags_adp
_atom_site_refinement_flags_occupancy
_atom_site_disorder_assembly
_atom_site_disorder_group
Ni1 Ni 0.55410(4) 0.57048(3) 0.69037(2) 0.02222(12) Uani 1 1 d . . . . .
O1 O 0.39588(19) 0.51080(12) 0.55082(10) 0.0246(3) Uani 1 1 d . . . . .
H1 H 0.279886 0.498165 0.538856 0.030 Uiso 1 1 calc R U . . .
H6B H 0.381(3) 0.488(2) 0.799(2) 0.040(8) Uiso 1 1 d . . . . .
H2H H 0.700(3) 0.706(2) 0.3924(19) 0.027(7) Uiso 1 1 d . . . . .
H6A H 0.287(4) 0.512(3) 0.715(3) 0.065(10) Uiso 1 1 d . . . . .
N1 N 0.7402(2) 0.60647(14) 0.82216(12) 0.0239(4) Uani 1 1 d . . . . .
H1H H 0.701618 0.640636 0.869793 0.029 Uiso 1 1 calc R U . . .
C1 C 0.7338(3) 0.2324(2) 0.48335(17) 0.0350(5) Uani 1 1 d . . . . .
H1A H 0.719894 0.160357 0.505125 0.053 Uiso 1 1 calc R U . . .
H1C H 0.843302 0.262380 0.483170 0.053 Uiso 1 1 calc R U . . .
H1B H 0.663144 0.224951 0.419302 0.053 Uiso 1 1 calc R U . . .
Ni2 Ni 0.48256(4) 0.38180(3) 0.52288(2) 0.02066(11) Uani 1 1 d . . . . .
O2 O 0.61726(17) 0.43590(12) 0.65800(10) 0.0240(3) Uani 1 1 d . . . . .
N2 N 0.6701(2) 0.74618(15) 0.42626(12) 0.0228(4) Uani 1 1 d . . . . .
C2 C 0.7996(3) 0.33770(17) 0.63979(15) 0.0250(4) Uani 1 1 d . . . . .
O3 O 0.69681(18) 0.30582(12) 0.54636(10) 0.0263(3) Uani 1 1 d . . . . .
N3 N 0.0484(5) 0.5449(3) 0.5782(3) 0.0356(9) Uani 0.5 1 d . . P A -1
C3 C 0.9352(3) 0.30373(18) 0.67705(16) 0.0283(5) Uani 1 1 d . . . . .
H3 H 0.966584 0.257551 0.638512 0.034 Uiso 1 1 calc R U . . .
O4 O 0.66158(18) 0.67691(11) 0.61349(10) 0.0250(3) Uani 1 1 d . . . . .
N4 N 0.495(4) 0.508(3) 1.0090(18) 0.031(2) Uani 0.5 1 d . . P B -1
C4 C 1.0242(3) 0.33987(18) 0.77345(17) 0.0306(5) Uani 1 1 d . . . . .
H4 H 1.116544 0.318456 0.799197 0.037 Uiso 1 1 calc R U . . .
O5 O 0.53334(19) 0.74267(12) 0.74056(10) 0.0280(3) Uani 1 1 d . . . . .
C5 C 0.9761(3) 0.40735(18) 0.83095(16) 0.0290(5) Uani 1 1 d . . . . .
H5 H 1.036181 0.430542 0.895162 0.035 Uiso 1 1 calc R U . . .
O6 O 0.3737(2) 0.48652(14) 0.74220(12) 0.0303(4) Uani 1 1 d . . . . .
C6 C 0.8384(3) 0.44111(17) 0.79388(15) 0.0255(4) Uani 1 1 d . . . . .
O7 O 0.1302(17) 0.5735(12) 0.6648(11) 0.076(4) Uani 0.5 1 d . . P A -1
C7 C 0.7511(2) 0.40786(16) 0.69695(15) 0.0233(4) Uani 1 1 d . . . . .
O8 O 0.0644(4) 0.4656(3) 0.5280(3) 0.0375(8) Uani 0.5 1 d . . P A -1
C8 C 0.7741(3) 0.50332(18) 0.85812(15) 0.0267(5) Uani 1 1 d . . . . .
H8B H 0.675691 0.453760 0.864432 0.032 Uiso 1 1 calc R U . . .
H8A H 0.851672 0.523798 0.921713 0.032 Uiso 1 1 calc R U . . .
O9 O -0.0607(4) 0.5877(3) 0.5430(3) 0.0520(10) Uani 0.5 1 d . . P A -1
C9 C 0.8891(3) 0.69028(17) 0.81719(15) 0.0259(4) Uani 1 1 d . . . . .
H9B H 0.860004 0.754201 0.791289 0.031 Uiso 1 1 calc R U . . .
H9A H 0.932646 0.657467 0.772414 0.031 Uiso 1 1 calc R U . . .
O10 O 0.4779(5) 0.5585(3) 0.9297(3) 0.0451(9) Uani 0.5 1 d . . P B -1
C10 C 1.0195(3) 0.73111(17) 0.91223(15) 0.0254(4) Uani 1 1 d . . . . .
O11 O 0.5973(5) 0.5701(3) 1.0799(2) 0.0501(10) Uani 0.5 1 d . . P B -1
C11 C 1.0009(3) 0.80368(19) 0.98159(16) 0.0296(5) Uani 1 1 d . . . . .
H11 H 0.906312 0.824296 0.970059 0.035 Uiso 1 1 calc R U . . .
O12 O 0.4233(5) 0.4131(3) 1.0037(3) 0.0451(9) Uani 0.5 1 d . . P B -1
C12 C 1.1224(3) 0.84554(19) 1.06788(16) 0.0331(5) Uani 1 1 d . . . . .
H12 H 1.108753 0.893494 1.113995 0.040 Uiso 1 1 calc R U . . .
O13 O -0.1259(10) 0.4231(8) 0.3340(7) 0.030(2) Uani 0.5 1 d G . P C -1
H13B H -0.157703 0.385072 0.278498 0.045 Uiso 0.5 1 d G U P C -1
H13A H -0.056944 0.394647 0.367468 0.045 Uiso 0.5 1 d G U P C -1
C13 C 1.2637(3) 0.81559(19) 1.08489(16) 0.0334(5) Uani 1 1 d . . . . .
H13 H 1.345408 0.843942 1.142335 0.040 Uiso 1 1 calc R U . . .
C14 C 1.2836(3) 0.74358(19) 1.01665(16) 0.0316(5) Uani 1 1 d . . . . .
H14 H 1.378599 0.723586 1.028165 0.038 Uiso 1 1 calc R U . . .
C15 C 1.1612(3) 0.70115(18) 0.93084(16) 0.0289(5) Uani 1 1 d . . . . .
H15 H 1.174603 0.652147 0.885421 0.035 Uiso 1 1 calc R U . . .
C16 C 0.4718(3) 0.7748(2) 0.81513(19) 0.0395(6) Uani 1 1 d . . . . .
H16B H 0.424985 0.709618 0.840872 0.059 Uiso 1 1 calc R U . . .
H16C H 0.391227 0.811164 0.789179 0.059 Uiso 1 1 calc R U . . .
H16A H 0.557851 0.825337 0.865450 0.059 Uiso 1 1 calc R U . . .
C17 C 0.6207(3) 0.82696(17) 0.70154(14) 0.0243(4) Uani 1 1 d . . . . .
C18 C 0.6434(3) 0.94030(18) 0.72405(16) 0.0297(5) Uani 1 1 d . . . . .
H18 H 0.601608 0.965786 0.769893 0.036 Uiso 1 1 calc R U . . .
C19 C 0.7301(3) 1.01534(18) 0.67677(16) 0.0312(5) Uani 1 1 d . . . . .
H19 H 0.748494 1.091761 0.692087 0.037 Uiso 1 1 calc R U . . .
C20 C 0.7891(3) 0.97670(18) 0.60701(16) 0.0285(5) Uani 1 1 d . . . . .
H20 H 0.845957 1.027606 0.575526 0.034 Uiso 1 1 calc R U . . .
C21 C 0.7644(2) 0.86253(17) 0.58330(14) 0.0241(4) Uani 1 1 d . . . . .
C22 C 0.6822(3) 0.78704(16) 0.63258(14) 0.0243(4) Uani 1 1 d . . . . .
C23 C 0.8159(3) 0.81371(17) 0.50409(14) 0.0246(4) Uani 1 1 d . . . . .
H23A H 0.878214 0.873376 0.478087 0.030 Uiso 1 1 calc R U . . .
H23B H 0.882968 0.766685 0.529733 0.030 Uiso 1 1 calc R U . . .
C24 C 0.5868(3) 0.81846(17) 0.36689(15) 0.0246(4) Uani 1 1 d . . . . .
H24A H 0.569445 0.873041 0.409696 0.029 Uiso 1 1 calc R U . . .
H24B H 0.481929 0.772324 0.327257 0.029 Uiso 1 1 calc R U . . .
C25 C 0.6759(3) 0.87962(18) 0.30232(15) 0.0251(4) Uani 1 1 d . . . . .
C26 C 0.7525(3) 0.99416(19) 0.32236(18) 0.0334(5) Uani 1 1 d . . . . .
H26 H 0.752261 1.034216 0.378051 0.040 Uiso 1 1 calc R U . . .
C27 C 0.8295(3) 1.0494(2) 0.2600(2) 0.0430(6) Uani 1 1 d . . . . .
H27 H 0.880930 1.125786 0.274249 0.052 Uiso 1 1 calc R U . . .
C28 C 0.8293(3) 0.9908(3) 0.1772(2) 0.0477(7) Uani 1 1 d . . . . .
H28 H 0.879646 1.027736 0.135173 0.057 Uiso 1 1 calc R U . . .
C29 C 0.7541(4) 0.8766(3) 0.15628(19) 0.0455(7) Uani 1 1 d . . . . .
H29 H 0.754472 0.836998 0.100400 0.055 Uiso 1 1 calc R U . . .
C30 C 0.6784(3) 0.8217(2) 0.21888(17) 0.0329(5) Uani 1 1 d . . . . .
H30 H 0.628758 0.745015 0.204776 0.039 Uiso 1 1 calc R U . . .

loop_
_atom_site_aniso_label
_atom_site_aniso_U_11
_atom_site_aniso_U_22
_atom_site_aniso_U_33
_atom_site_aniso_U_23
_atom_site_aniso_U_13
_atom_site_aniso_U_12
Ni1 0.0276(2) 0.01907(19) 0.01562(18) 0.00146(13) 0.00303(14) 0.00311(14)
O1 0.0351(8) 0.0206(7) 0.0168(7) 0.0029(5) 0.0064(6) 0.0071(6)
N1 0.0281(9) 0.0228(9) 0.0162(8) 0.0023(7) 0.0036(7) 0.0027(7)
C1 0.0410(14) 0.0391(13) 0.0260(11) -0.0018(10) 0.0061(10) 0.0184(11)
Ni2 0.0264(2) 0.01717(18) 0.01460(18) 0.00114(13) 0.00253(14) 0.00381(14)
O2 0.0265(8) 0.0227(7) 0.0182(7) 0.0005(5) 0.0008(6) 0.0060(6)
N2 0.0279(9) 0.0208(9) 0.0175(8) 0.0026(7) 0.0041(7) 0.0059(7)
C2 0.0266(11) 0.0202(10) 0.0228(10) 0.0047(8) 0.0028(9) 0.0020(8)
O3 0.0304(8) 0.0249(7) 0.0203(7) -0.0006(6) 0.0021(6) 0.0085(6)
N3 0.029(2) 0.033(2) 0.045(2) 0.0150(18) 0.0107(18) 0.0065(16)
C3 0.0294(11) 0.0222(10) 0.0309(12) 0.0058(9) 0.0064(9) 0.0054(9)
O4 0.0363(8) 0.0176(7) 0.0161(7) 0.0012(5) 0.0042(6) 0.0033(6)
N4 0.034(4) 0.060(8) 0.008(8) 0.003(6) 0.016(5) 0.020(4)
C4 0.0266(11) 0.0283(11) 0.0326(12) 0.0104(9) 0.0018(9) 0.0067(9)
O5 0.0360(8) 0.0238(7) 0.0226(7) 0.0026(6) 0.0107(6) 0.0040(6)
C5 0.0303(11) 0.0263(11) 0.0224(10) 0.0072(8) -0.0007(9) 0.0026(9)
O6 0.0300(9) 0.0359(9) 0.0216(8) 0.0072(7) 0.0064(7) 0.0044(7)
C6 0.0289(11) 0.0208(10) 0.0213(10) 0.0049(8) 0.0034(9) 0.0017(8)
O7 0.095(8) 0.064(7) 0.056(6) -0.015(5) -0.012(5) 0.041(6)
C7 0.0252(10) 0.0182(9) 0.0224(10) 0.0055(8) 0.0025(8) 0.0036(8)
O8 0.0352(18) 0.0391(19) 0.0360(19) 0.0043(15) 0.0097(15) 0.0081(15)
C8 0.0318(11) 0.0249(11) 0.0171(10) 0.0050(8) 0.0017(9) 0.0029(9)
O9 0.0316(19) 0.040(2) 0.075(3) 0.009(2) -0.0021(19) 0.0128(16)
C9 0.0297(11) 0.0230(10) 0.0202(10) 0.0027(8) 0.0044(9) 0.0025(9)
O10 0.060(2) 0.054(2) 0.0201(17) 0.0130(16) 0.0058(17) 0.0191(19)
C10 0.0295(11) 0.0213(10) 0.0198(10) 0.0034(8) 0.0041(9) 0.0008(8)
O11 0.049(2) 0.059(2) 0.0217(17) 0.0069(16) -0.0019(16) -0.0067(18)
C11 0.0286(11) 0.0288(11) 0.0263(11) 0.0011(9) 0.0035(9) 0.0052(9)
O12 0.056(2) 0.038(2) 0.038(2) 0.0039(16) 0.015(2) 0.0061(19)
C12 0.0373(13) 0.0305(12) 0.0233(11) -0.0056(9) 0.0022(10) 0.0051(10)
O13 0.028(3) 0.023(4) 0.034(4) 0.010(3) 0.003(3) 0.005(3)
C13 0.0346(12) 0.0303(12) 0.0242(11) -0.0003(9) -0.0018(9) 0.0022(10)
C14 0.0288(11) 0.0297(11) 0.0315(12) 0.0039(9) 0.0037(10) 0.0059(9)
C15 0.0311(12) 0.0255(11) 0.0258(11) -0.0001(9) 0.0074(9) 0.0026(9)
C16 0.0521(16) 0.0341(13) 0.0376(13) 0.0057(10) 0.0236(12) 0.0103(11)
C17 0.0273(11) 0.0214(10) 0.0186(10) 0.0017(8) 0.0020(8) 0.0025(8)
C18 0.0367(12) 0.0245(11) 0.0240(11) -0.0012(8) 0.0051(9) 0.0073(9)
C19 0.0387(13) 0.0178(10) 0.0286(11) -0.0006(8) 0.0020(10) 0.0028(9)
C20 0.0303(11) 0.0207(10) 0.0261(11) 0.0052(8) 0.0018(9) -0.0002(9)
C21 0.0243(10) 0.0226(10) 0.0181(10) 0.0007(8) -0.0002(8) 0.0018(8)
C22 0.0293(11) 0.0184(10) 0.0171(9) 0.0006(8) -0.0009(8) 0.0018(8)
C23 0.0244(10) 0.0238(10) 0.0210(10) 0.0030(8) 0.0026(8) 0.0032(8)
C24 0.0266(11) 0.0236(10) 0.0207(10) 0.0049(8) 0.0032(8) 0.0060(8)
C25 0.0244(10) 0.0257(11) 0.0230(10) 0.0086(8) 0.0028(8) 0.0069(8)
C26 0.0345(12) 0.0277(12) 0.0329(12) 0.0073(9) 0.0040(10) 0.0057(10)
C27 0.0352(13) 0.0343(13) 0.0555(17) 0.0225(12) 0.0094(12) 0.0040(11)
C28 0.0437(15) 0.0579(17) 0.0550(17) 0.0376(14) 0.0255(13) 0.0200(13)
C29 0.0568(17) 0.0594(17) 0.0350(14) 0.0191(12) 0.0232(13) 0.0287(14)
C30 0.0414(13) 0.0324(12) 0.0279(11) 0.0092(9) 0.0114(10) 0.0135(10)

loop_
_atom_type_symbol
_atom_type_description
_atom_type_scat_dispersion_real
_atom_type_scat_dispersion_imag
_atom_type_scat_source
C C 0.0181 0.0091 'International Tables Vol C Tables 4.2.6.8 and 6.1.1.4'
H H 0.0000 0.0000 'International Tables Vol C Tables 4.2.6.8 and 6.1.1.4'
O O 0.0492 0.0322 'International Tables Vol C Tables 4.2.6.8 and 6.1.1.4'
N N 0.0311 0.0180 'International Tables Vol C Tables 4.2.6.8 and 6.1.1.4'
Ni Ni -3.0029 0.5091 'International Tables Vol C Tables 4.2.6.8 and 6.1.1.4'

loop_
_geom_angle_atom_site_label_1
_geom_angle_atom_site_label_2
_geom_angle_atom_site_label_3
_geom_angle
_geom_angle_site_symmetry_1
_geom_angle_site_symmetry_3
O2 Ni1 O4 100.22(6) . .
O2 Ni1 O6 95.05(7) . .
O4 Ni1 O6 157.52(7) . .
O2 Ni1 O1 78.88(6) . .
O4 Ni1 O1 79.25(6) . .
O6 Ni1 O1 87.70(7) . .
O2 Ni1 N1 88.94(6) . .
O4 Ni1 N1 99.91(6) . .
O6 Ni1 N1 96.75(7) . .
O1 Ni1 N1 167.38(7) . .
O2 Ni1 O5 168.95(6) . .
O4 Ni1 O5 74.76(6) . .
O6 Ni1 O5 92.73(6) . .
O1 Ni1 O5 109.30(6) . .
N1 Ni1 O5 82.36(6) . .
Ni2 O1 Ni2 95.60(6) . 2_666
Ni2 O1 Ni1 97.24(6) . .
Ni2 O1 Ni1 98.35(6) 2_666 .
Ni2 O1 H1 120.1 . .
Ni2 O1 H1 120.1 2_666 .
Ni1 O1 H1 120.1 . .
C9 N1 C8 111.81(17) . .
C9 N1 Ni1 112.23(12) . .
C8 N1 Ni1 112.29(12) . .
C9 N1 H1H 106.7 . .
C8 N1 H1H 106.7 . .
Ni1 N1 H1H 106.7 . .
O3 C1 H1A 109.5 . .
O3 C1 H1C 109.5 . .
H1A C1 H1C 109.5 . .
O3 C1 H1B 109.5 . .
H1A C1 H1B 109.5 . .
H1C C1 H1B 109.5 . .
O2 Ni2 O4 177.91(6) . 2_666
O2 Ni2 O1 80.60(6) . .
O4 Ni2 O1 99.21(6) 2_666 .
O2 Ni2 O1 101.79(6) . 2_666
O4 Ni2 O1 80.24(6) 2_666 2_666
O1 Ni2 O1 84.40(6) . 2_666
O2 Ni2 N2 88.78(6) . 2_666
O4 Ni2 N2 89.19(6) 2_666 2_666
O1 Ni2 N2 98.97(7) . 2_666
O1 Ni2 N2 169.32(6) 2_666 2_666
O2 Ni2 O3 73.79(6) . .
O4 Ni2 O3 106.98(6) 2_666 .
O1 Ni2 O3 149.38(6) . .
O1 Ni2 O3 84.67(6) 2_666 .
N2 Ni2 O3 97.02(6) 2_666 .
C7 O2 Ni2 122.75(13) . .
C7 O2 Ni1 130.20(12) . .
Ni2 O2 Ni1 103.01(6) . .
C24 N2 C23 111.81(16) . .
C24 N2 Ni2 114.70(13) . 2_666
C23 N2 Ni2 112.98(13) . 2_666
C24 N2 H2H 110.6(18) . .
C23 N2 H2H 107.5(18) . .
Ni2 N2 H2H 98.3(18) 2_666 .
C3 C2 O3 125.3(2) . .
C3 C2 C7 121.2(2) . .
O3 C2 C7 113.46(18) . .
C2 O3 C1 117.66(17) . .
C2 O3 Ni2 111.29(12) . .
C1 O3 Ni2 131.01(13) . .
O9 N3 O7 120.0(8) . .
O9 N3 O8 118.7(4) . .
O7 N3 O8 120.9(8) . .
C2 C3 C4 118.9(2) . .
C2 C3 H3 120.5 . .
C4 C3 H3 120.5 . .
C22 O4 Ni1 119.66(13) . .
C22 O4 Ni2 110.18(12) . 2_666
Ni1 O4 Ni2 102.07(6) . 2_666
O12 N4 O11 129(3) . .
O12 N4 O10 120(2) . .
O11 N4 O10 112(3) . .
C5 C4 C3 120.4(2) . .
C5 C4 H4 119.8 . .
C3 C4 H4 119.8 . .
C17 O5 C16 117.77(17) . .
C17 O5 Ni1 111.17(12) . .
C16 O5 Ni1 129.98(13) . .
C4 C5 C6 120.9(2) . .
C4 C5 H5 119.6 . .
C6 C5 H5 119.6 . .
Ni1 O6 H6B 124(2) . .
Ni1 O6 H6A 106(2) . .
H6B O6 H6A 106(3) . .
C7 C6 C5 119.1(2) . .
C7 C6 C8 119.35(19) . .
C5 C6 C8 121.34(19) . .
O2 C7 C6 121.72(19) . .
O2 C7 C2 118.70(18) . .
C6 C7 C2 119.48(19) . .
N1 C8 C6 113.74(17) . .
N1 C8 H8B 108.8 . .
C6 C8 H8B 108.8 . .
N1 C8 H8A 108.8 . .
C6 C8 H8A 108.8 . .
H8B C8 H8A 107.7 . .
N1 C9 C10 115.01(17) . .
N1 C9 H9B 108.5 . .
C10 C9 H9B 108.5 . .
N1 C9 H9A 108.5 . .
C10 C9 H9A 108.5 . .
H9B C9 H9A 107.5 . .
C15 C10 C11 118.8(2) . .
C15 C10 C9 121.2(2) . .
C11 C10 C9 119.9(2) . .
C12 C11 C10 120.6(2) . .
C12 C11 H11 119.7 . .
C10 C11 H11 119.7 . .
C13 C12 C11 119.8(2) . .
C13 C12 H12 120.1 . .
C11 C12 H12 120.1 . .
H13B O13 H13A 104.5 . .
C14 C13 C12 120.2(2) . .
C14 C13 H13 119.9 . .
C12 C13 H13 119.9 . .
C13 C14 C15 119.9(2) . .
C13 C14 H14 120.1 . .
C15 C14 H14 120.1 . .
C10 C15 C14 120.7(2) . .
C10 C15 H15 119.6 . .
C14 C15 H15 119.6 . .
O5 C16 H16B 109.5 . .
O5 C16 H16C 109.5 . .
H16B C16 H16C 109.5 . .
O5 C16 H16A 109.5 . .
H16B C16 H16A 109.5 . .
H16C C16 H16A 109.5 . .
C18 C17 O5 125.2(2) . .
C18 C17 C22 121.4(2) . .
O5 C17 C22 113.38(18) . .
C17 C18 C19 118.8(2) . .
C17 C18 H18 120.6 . .
C19 C18 H18 120.6 . .
C20 C19 C18 120.3(2) . .
C20 C19 H19 119.8 . .
C18 C19 H19 119.8 . .
C19 C20 C21 121.0(2) . .
C19 C20 H20 119.5 . .
C21 C20 H20 119.5 . .
C20 C21 C22 119.0(2) . .
C20 C21 C23 124.03(19) . .
C22 C21 C23 116.89(18) . .
O4 C22 C21 120.27(19) . .
O4 C22 C17 120.32(18) . .
C21 C22 C17 119.41(19) . .
N2 C23 C21 109.31(17) . .
N2 C23 H23A 109.8 . .
C21 C23 H23A 109.8 . .
N2 C23 H23B 109.8 . .
C21 C23 H23B 109.8 . .
H23A C23 H23B 108.3 . .
N2 C24 C25 114.69(18) . .
N2 C24 H24A 108.6 . .
C25 C24 H24A 108.6 . .
N2 C24 H24B 108.6 . .
C25 C24 H24B 108.6 . .
H24A C24 H24B 107.6 . .
C30 C25 C26 118.5(2) . .
C30 C25 C24 119.6(2) . .
C26 C25 C24 121.8(2) . .
C27 C26 C25 120.8(2) . .
C27 C26 H26 119.6 . .
C25 C26 H26 119.6 . .
C28 C27 C26 119.9(2) . .
C28 C27 H27 120.1 . .
C26 C27 H27 120.1 . .
C27 C28 C29 120.2(2) . .
C27 C28 H28 119.9 . .
C29 C28 H28 119.9 . .
C28 C29 C30 119.8(3) . .
C28 C29 H29 120.1 . .
C30 C29 H29 120.1 . .
C29 C30 C25 120.8(2) . .
C29 C30 H30 119.6 . .
C25 C30 H30 119.6 . .

loop_
_geom_bond_atom_site_label_1
_geom_bond_atom_site_label_2
_geom_bond_distance
_geom_bond_site_symmetry_2
Ni1 O2 1.9865(15) .
Ni1 O4 2.0079(15) .
Ni1 O6 2.0414(17) .
Ni1 O1 2.1033(14) .
Ni1 N1 2.1131(17) .
Ni1 O5 2.3078(15) .
O1 Ni2 2.0364(15) .
O1 Ni2 2.0428(15) 2_666
O1 H1 0.9800 .
N1 C9 1.492(3) .
N1 C8 1.493(3) .
N1 H1H 0.9800 .
C1 O3 1.425(3) .
C1 H1A 0.9600 .
C1 H1C 0.9600 .
C1 H1B 0.9600 .
Ni2 O2 1.9825(14) .
Ni2 O4 2.0274(14) 2_666
Ni2 N2 2.1271(18) 2_666
Ni2 O3 2.3235(15) .
O2 C7 1.333(3) .
N2 C24 1.491(3) .
N2 C23 1.493(3) .
N2 H2H 0.83(3) .
C2 C3 1.382(3) .
C2 O3 1.390(2) .
C2 C7 1.404(3) .
N3 O9 1.247(5) .
N3 O7 1.253(15) .
N3 O8 1.262(6) .
C3 C4 1.396(3) .
C3 H3 0.9300 .
O4 C22 1.344(2) .
N4 O12 1.18(4) .
N4 O11 1.24(3) .
N4 O10 1.34(3) .
C4 C5 1.384(3) .
C4 H4 0.9300 .
O5 C17 1.387(3) .
O5 C16 1.429(3) .
C5 C6 1.396(3) .
C5 H5 0.9300 .
O6 H6B 0.81(3) .
O6 H6A 0.92(4) .
C6 C7 1.395(3) .
C6 C8 1.505(3) .
C8 H8B 0.9700 .
C8 H8A 0.9700 .
C9 C10 1.511(3) .
C9 H9B 0.9700 .
C9 H9A 0.9700 .
C10 C15 1.387(3) .
C10 C11 1.394(3) .
C11 C12 1.391(3) .
C11 H11 0.9300 .
C12 C13 1.384(4) .
C12 H12 0.9300 .
O13 H13B 0.8500 .
O13 H13A 0.8500 .
C13 C14 1.383(3) .
C13 H13 0.9300 .
C14 C15 1.390(3) .
C14 H14 0.9300 .
C15 H15 0.9300 .
C16 H16B 0.9600 .
C16 H16C 0.9600 .
C16 H16A 0.9600 .
C17 C18 1.386(3) .
C17 C22 1.399(3) .
C18 C19 1.393(3) .
C18 H18 0.9300 .
C19 C20 1.386(3) .
C19 H19 0.9300 .
C20 C21 1.395(3) .
C20 H20 0.9300 .
C21 C22 1.395(3) .
C21 C23 1.509(3) .
C23 H23A 0.9700 .
C23 H23B 0.9700 .
C24 C25 1.508(3) .
C24 H24A 0.9700 .
C24 H24B 0.9700 .
C25 C30 1.389(3) .
C25 C26 1.393(3) .
C26 C27 1.393(4) .
C26 H26 0.9300 .
C27 C28 1.374(4) .
C27 H27 0.9300 .
C28 C29 1.387(4) .
C28 H28 0.9300 .
C29 C30 1.387(3) .
C29 H29 0.9300 .
C30 H30 0.9300 .
